data_7208042
loop_
_publ_author_name
'Robert, Fran\,cois'
'Jacquemin, Pierre-Lo\"ic'
'Tinant, Bernard'
'Garcia, Yann'

_publ_section_title
;
 Trans-keto* form detection in non photochromic N-salicylidene
 aminomethylpyridines
;
_journal_issue 13
_journal_name_full CrystEngComm
_journal_page_first 4396
_journal_paper_doi 10.1039/c2ce00006g
_journal_volume 14
_journal_year 2012
_chemical_formula_sum 'C13 H12 N2 O'
_chemical_formula_weight 212.25
_chemical_name_systematic
;
?
;
_space_group_IT_number 14
_symmetry_cell_setting monoclinic
_symmetry_space_group_name_Hall '-P 2yn'
_symmetry_space_group_name_H-M 'P 1 21/n 1'
_atom_sites_solution_hydrogens geom
_atom_sites_solution_primary direct
_atom_sites_solution_secondary difmap
_audit_creation_method SHELXL-97
_cell_angle_alpha 90.00
_cell_angle_beta 113.28(2)
_cell_angle_gamma 90.00
_cell_formula_units_Z 4
_cell_length_a 9.863(3)
_cell_length_b 10.363(3)
_cell_length_c 11.563(3)
_cell_measurement_reflns_used all
_cell_measurement_temperature 125(2)
_cell_measurement_theta_max 26.3
_cell_measurement_theta_min 3.
_cell_volume 1085.6(6)
_computing_cell_refinement MAR
_computing_data_collection MAR
_computing_data_reduction MARHKL
_computing_structure_refinement 'SHELXL-97 (Sheldrick, 1997)'
_computing_structure_solution 'SHELXS-97 (Sheldrick, 1990)'
_diffrn_ambient_temperature 125(2)
_diffrn_detector_area_resol_mean 6.66
_diffrn_measured_fraction_theta_full 0.953
_diffrn_measured_fraction_theta_max 0.953
_diffrn_measurement_device_type 'MAR345 image plate'
_diffrn_measurement_method '65 images, \D\F 3\%'
_diffrn_radiation_monochromator graphite
_diffrn_radiation_source 'RU200 rotating anode'
_diffrn_radiation_type MoK\a
_diffrn_radiation_wavelength 0.71069
_diffrn_reflns_av_R_equivalents 0.045
_diffrn_reflns_av_sigmaI/netI 0.0381
_diffrn_reflns_limit_h_max 12
_diffrn_reflns_limit_h_min 0
_diffrn_reflns_limit_k_max 12
_diffrn_reflns_limit_k_min 0
_diffrn_reflns_limit_l_max 13
_diffrn_reflns_limit_l_min -14
_diffrn_reflns_number 8564
_diffrn_reflns_theta_full 26.37
_diffrn_reflns_theta_max 26.37
_diffrn_reflns_theta_min 3.03
_exptl_absorpt_coefficient_mu 0.084
_exptl_absorpt_correction_type none
_exptl_crystal_colour yellow
_exptl_crystal_density_diffrn 1.299
_exptl_crystal_density_method 'not measured'
_exptl_crystal_description bloc
_exptl_crystal_F_000 448
_exptl_crystal_size_max 0.4
_exptl_crystal_size_mid 0.3
_exptl_crystal_size_min 0.3
_refine_diff_density_max 0.353
_refine_diff_density_min -0.214
_refine_diff_density_rms 0.048
_refine_ls_extinction_coef 0.152(16)
_refine_ls_extinction_expression Fc^*^=kFc[1+0.001xFc^2^\l^3^/sin(2\q)]^-1/4^
_refine_ls_extinction_method SHELXL
_refine_ls_goodness_of_fit_ref 1.124
_refine_ls_hydrogen_treatment refxyz
_refine_ls_matrix_type full
_refine_ls_number_parameters 183
_refine_ls_number_reflns 2120
_refine_ls_number_restraints 0
_refine_ls_restrained_S_all 1.124
_refine_ls_R_factor_all 0.0509
_refine_ls_R_factor_gt 0.0475
_refine_ls_shift/su_max 0.000
_refine_ls_shift/su_mean 0.000
_refine_ls_structure_factor_coef Fsqd
_refine_ls_weighting_details 'calc w=1/[\s^2^(Fo^2^)+(0.0483P)^2^+0.4784P] where P=(Fo^2^+2Fc^2^)/3'
_refine_ls_weighting_scheme calc
_refine_ls_wR_factor_gt 0.1263
_refine_ls_wR_factor_ref 0.1291
_reflns_number_gt 1931
_reflns_number_total 2120
_reflns_threshold_expression >2sigma(I)
_cod_data_source_file c2ce00006g.txt
_cod_data_source_block plj10or3
_cod_original_cell_volume 1085.6(5)
_cod_original_sg_symbol_H-M ' P21/n '
_cod_database_code 7208042

loop_
_symmetry_equiv_pos_as_xyz
'x, y, z'
'-x+1/2, y+1/2, -z+1/2'
'-x, -y, -z'
'x-1/2, -y-1/2, z-1/2'

loop_
_atom_site_label
_atom_site_type_symbol
_atom_site_fract_x
_atom_site_fract_y
_atom_site_fract_z
_atom_site_U_iso_or_equiv
_atom_site_adp_type
_atom_site_occupancy
_atom_site_symmetry_multiplicity
_atom_site_calc_flag
C1 C 0.04944(16) 0.37631(13) 0.83070(14) 0.0290(4) Uani 1 1 d
C2 C 0.14609(17) 0.35028(13) 0.77056(13) 0.0291(4) Uani 1 1 d
C3 C 0.25721(17) 0.25911(14) 0.82142(14) 0.0319(4) Uani 1 1 d
C4 C 0.27417(19) 0.19526(14) 0.93150(15) 0.0346(4) Uani 1 1 d
C5 C 0.17998(19) 0.21998(15) 0.99197(15) 0.0353(4) Uani 1 1 d
C6 C 0.06857(18) 0.30952(14) 0.94152(15) 0.0326(4) Uani 1 1 d
C7 C -0.06753(18) 0.47214(14) 0.78049(16) 0.0351(4) Uani 1 1 d
N8 N -0.08519(16) 0.53806(12) 0.68212(14) 0.0408(4) Uani 1 1 d
C9 C -0.2060(2) 0.63103(17) 0.6371(2) 0.0542(6) Uani 1 1 d
C10 C -0.14934(16) 0.76762(14) 0.64767(14) 0.0303(4) Uani 1 1 d
N11 N -0.06934(15) 0.80984(13) 0.76401(12) 0.0353(4) Uani 1 1 d
C12 C -0.01977(19) 0.93059(16) 0.77590(17) 0.0415(4) Uani 1 1 d
C13 C -0.0467(2) 1.01336(16) 0.6769(2) 0.0467(5) Uani 1 1 d
C14 C -0.1288(2) 0.96934(17) 0.55766(18) 0.0438(5) Uani 1 1 d
C15 C -0.18126(18) 0.84359(16) 0.54189(15) 0.0359(4) Uani 1 1 d
O16 O 0.13413(15) 0.41256(11) 0.66419(11) 0.0414(3) Uani 1 1 d
H3 H 0.324(2) 0.246(2) 0.7810(19) 0.0489(16) Uiso 1 1 d
H4 H 0.358(2) 0.133(2) 0.9680(19) 0.0489(16) Uiso 1 1 d
H5 H 0.196(2) 0.173(2) 1.0713(19) 0.0489(16) Uiso 1 1 d
H6 H 0.000(2) 0.3274(19) 0.9927(19) 0.0489(16) Uiso 1 1 d
H7 H -0.131(2) 0.483(2) 0.8281(19) 0.0489(16) Uiso 1 1 d
H9A H -0.267(2) 0.625(2) 0.683(2) 0.0489(16) Uiso 1 1 d
H9B H -0.271(3) 0.614(2) 0.547(2) 0.0489(16) Uiso 1 1 d
H12 H 0.046(2) 0.963(2) 0.8636(19) 0.0489(16) Uiso 1 1 d
H13 H -0.006(2) 1.102(2) 0.6937(18) 0.0489(16) Uiso 1 1 d
H14 H -0.151(2) 1.024(2) 0.4863(19) 0.0489(16) Uiso 1 1 d
H15 H -0.241(2) 0.807(2) 0.462(2) 0.0489(16) Uiso 1 1 d
H16 H 0.057(3) 0.475(2) 0.6468(19) 0.0489(16) Uiso 1 1 d

loop_
_atom_site_aniso_label
_atom_site_aniso_U_11
_atom_site_aniso_U_22
_atom_site_aniso_U_33
_atom_site_aniso_U_23
_atom_site_aniso_U_13
_atom_site_aniso_U_12
C1 0.0290(8) 0.0224(7) 0.0342(8) -0.0042(5) 0.0110(6) -0.0050(5)
C2 0.0350(8) 0.0230(7) 0.0291(7) -0.0033(5) 0.0124(6) -0.0068(5)
C3 0.0346(9) 0.0288(7) 0.0357(8) -0.0063(6) 0.0174(7) -0.0031(6)
C4 0.0371(9) 0.0275(7) 0.0361(8) -0.0025(6) 0.0111(7) 0.0017(6)
C5 0.0436(10) 0.0305(8) 0.0321(8) 0.0018(6) 0.0152(7) -0.0023(6)
C6 0.0353(9) 0.0305(8) 0.0367(8) -0.0049(6) 0.0190(7) -0.0055(6)
C7 0.0290(9) 0.0244(7) 0.0494(9) -0.0046(6) 0.0129(7) -0.0057(6)
N8 0.0360(8) 0.0231(7) 0.0532(8) 0.0016(6) 0.0069(6) -0.0022(5)
C9 0.0330(11) 0.0294(9) 0.0824(15) 0.0081(9) 0.0038(10) -0.0016(7)
C10 0.0254(8) 0.0267(7) 0.0368(8) 0.0019(6) 0.0100(6) 0.0023(5)
N11 0.0342(8) 0.0400(7) 0.0320(7) 0.0023(5) 0.0133(6) 0.0021(5)
C12 0.0343(10) 0.0386(9) 0.0460(9) -0.0123(7) 0.0098(7) 0.0019(7)
C13 0.0314(10) 0.0262(8) 0.0787(13) 0.0016(8) 0.0179(9) 0.0003(6)
C14 0.0365(10) 0.0440(10) 0.0574(11) 0.0262(8) 0.0255(8) 0.0128(7)
C15 0.0327(9) 0.0424(9) 0.0309(8) 0.0020(6) 0.0108(7) 0.0092(6)
O16 0.0517(8) 0.0375(7) 0.0381(6) 0.0061(5) 0.0210(6) -0.0012(5)

loop_
_atom_type_symbol
_atom_type_description
_atom_type_scat_dispersion_real
_atom_type_scat_dispersion_imag
_atom_type_scat_source
C C 0.0033 0.0016 'International Tables Vol C Tables 4.2.6.8 and 6.1.1.4'
H H 0.0000 0.0000 'International Tables Vol C Tables 4.2.6.8 and 6.1.1.4'
N N 0.0061 0.0033 'International Tables Vol C Tables 4.2.6.8 and 6.1.1.4'
O O 0.0106 0.0060 'International Tables Vol C Tables 4.2.6.8 and 6.1.1.4'

loop_
_geom_angle_atom_site_label_1
_geom_angle_atom_site_label_2
_geom_angle_atom_site_label_3
_geom_angle
C6 C1 C2 118.89(14)
C6 C1 C7 119.99(14)
C2 C1 C7 121.11(14)
O16 C2 C3 118.70(14)
O16 C2 C1 121.61(14)
C3 C2 C1 119.68(14)
C4 C3 C2 120.17(14)
C4 C3 H3 121.5(12)
C2 C3 H3 118.2(12)
C3 C4 C5 120.83(15)
C3 C4 H4 118.3(12)
C5 C4 H4 120.9(12)
C6 C5 C4 119.38(14)
C6 C5 H5 122.1(12)
C4 C5 H5 118.5(12)
C5 C6 C1 121.04(14)
C5 C6 H6 116.9(11)
C1 C6 H6 122.0(11)
N8 C7 C1 121.77(15)
N8 C7 H7 122.8(12)
C1 C7 H7 115.4(12)
C7 N8 C9 118.38(17)
N8 C9 C10 111.51(15)
N8 C9 H9A 111.2(13)
C10 C9 H9A 108.3(13)
N8 C9 H9B 110.7(12)
C10 C9 H9B 108.1(12)
H9A C9 H9B 106.9(18)
N11 C10 C15 122.81(14)
N11 C10 C9 116.19(15)
C15 C10 C9 121.00(16)
C12 N11 C10 117.30(14)
N11 C12 C13 124.09(16)
N11 C12 H12 118.5(12)
C13 C12 H12 117.4(12)
C12 C13 C14 118.30(16)
C12 C13 H13 119.1(12)
C14 C13 H13 122.6(12)
C13 C14 C15 119.06(15)
C13 C14 H14 120.8(13)
C15 C14 H14 120.1(13)
C10 C15 C14 118.42(16)
C10 C15 H15 117.7(13)
C14 C15 H15 123.9(12)
C2 O16 H16 106.9(12)

loop_
_geom_bond_atom_site_label_1
_geom_bond_atom_site_label_2
_geom_bond_distance
C1 C6 1.402(2)
C1 C2 1.410(2)
C1 C7 1.458(2)
C2 O16 1.3522(18)
C2 C3 1.389(2)
C3 C4 1.385(2)
C3 H3 0.96(2)
C4 C5 1.390(2)
C4 H4 1.00(2)
C5 C6 1.379(2)
C5 H5 1.00(2)
C6 H6 1.08(2)
C7 N8 1.278(2)
C7 H7 0.99(2)
N8 C9 1.459(2)
C9 C10 1.509(2)
C9 H9A 0.95(2)
C9 H9B 1.00(2)
C10 N11 1.336(2)
C10 C15 1.382(2)
N11 C12 1.331(2)
C12 C13 1.370(3)
C12 H12 1.02(2)
C13 C14 1.372(3)
C13 H13 0.99(2)
C14 C15 1.387(3)
C14 H14 0.96(2)
C15 H15 0.96(2)
O16 H16 0.95(2)

loop_
_geom_torsion_atom_site_label_1
_geom_torsion_atom_site_label_2
_geom_torsion_atom_site_label_3
_geom_torsion_atom_site_label_4
_geom_torsion
C6 C1 C2 O16 -179.30(13)
C7 C1 C2 O16 -0.2(2)
C6 C1 C2 C3 0.3(2)
C7 C1 C2 C3 179.47(13)
O16 C2 C3 C4 178.84(13)
C1 C2 C3 C4 -0.8(2)
C2 C3 C4 C5 0.7(2)
C3 C4 C5 C6 -0.2(2)
C4 C5 C6 C1 -0.3(2)
C2 C1 C6 C5 0.2(2)
C7 C1 C6 C5 -178.91(14)
C6 C1 C7 N8 177.59(14)
C2 C1 C7 N8 -1.5(2)
C1 C7 N8 C9 179.31(14)
C7 N8 C9 C10 114.47(19)
N8 C9 C10 N11 -63.0(2)
N8 C9 C10 C15 117.76(19)
C15 C10 N11 C12 0.1(2)
C9 C10 N11 C12 -179.15(15)
C10 N11 C12 C13 0.5(3)
N11 C12 C13 C14 -0.6(3)
C12 C13 C14 C15 0.1(3)
N11 C10 C15 C14 -0.5(2)
C9 C10 C15 C14 178.63(16)
C13 C14 C15 C10 0.5(2)
